data_4337497
loop_
_publ_author_name
'Tan, Kel Vin'
'Pellegrini, Paul A.'
'Skelton, Brian W.'
'Hogan, Conor F.'
'Greguric, Ivan'
'Barnard, Peter J.'

_publ_section_title
;
 Triamidetriamine bearing macrobicyclic and macrotricyclic ligands:
 potential applications in the development of copper-64
 radiopharmaceuticals.
;
_journal_issue 1
_journal_name_full 'Inorganic chemistry'
_journal_page_first 468
_journal_page_last 477
_journal_paper_doi 10.1021/ic4024508
_journal_volume 53
_journal_year 2014
_chemical_formula_moiety 'C16 H27 Co N6 O3, 1.5(C H4 O)'
_chemical_formula_sum 'C17.5 H33 Co N6 O4.5'
_chemical_formula_weight 458.43
_chemical_name_systematic
;
 ?
;
_space_group_IT_number 14
_symmetry_cell_setting monoclinic
_symmetry_space_group_name_Hall '-P 2yn'
_symmetry_space_group_name_H-M 'P 1 21/n 1'
_atom_sites_solution_hydrogens geom
_atom_sites_solution_primary direct
_atom_sites_solution_secondary difmap
_audit_creation_date 2011-06-28T18:59:59-00:00
_audit_creation_method 'WinGX routine CIF_UPDATE'
_cell_angle_alpha 90
_cell_angle_beta 106.127(4)
_cell_angle_gamma 90
_cell_formula_units_Z 4
_cell_length_a 15.7221(7)
_cell_length_b 7.8240(3)
_cell_length_c 17.6366(7)
_cell_measurement_reflns_used 3550
_cell_measurement_temperature 173(2)
_cell_measurement_theta_max 29.341
_cell_measurement_theta_min 2.399
_cell_volume 2084.10(15)
_computing_cell_refinement
;
CrysAlisPro, Agilent Technologies,
Version 1.171.35.11 (release 16-05-2011 CrysAlis171 .NET)
(compiled May 16 2011,17:55:39)
;
_computing_data_collection
;
CrysAlisPro, Agilent Technologies,
Version 1.171.35.11 (release 16-05-2011 CrysAlis171 .NET)
(compiled May 16 2011,17:55:39)
;
_computing_data_reduction
;
CrysAlisPro, Agilent Technologies,
Version 1.171.35.11 (release 16-05-2011 CrysAlis171 .NET)
(compiled May 16 2011,17:55:39)
;
_computing_structure_refinement 'SHELXL-97 (Sheldrick, 2008)'
_diffrn_ambient_temperature 173(2)
_diffrn_detector_area_resol_mean 10.3281
_diffrn_measured_fraction_theta_full 0.99
_diffrn_measured_fraction_theta_max 0.861
_diffrn_measurement_device_type 'Oxford Diffraction Gemini Diffractometer'
_diffrn_measurement_method '\w scans'
_diffrn_radiation_monochromator graphite
_diffrn_radiation_type MoK\a
_diffrn_radiation_wavelength 0.71073
_diffrn_reflns_av_R_equivalents 0.039
_diffrn_reflns_av_unetI/netI 0.0581
_diffrn_reflns_limit_h_max 20
_diffrn_reflns_limit_h_min -18
_diffrn_reflns_limit_k_max 10
_diffrn_reflns_limit_k_min -6
_diffrn_reflns_limit_l_max 24
_diffrn_reflns_limit_l_min -22
_diffrn_reflns_number 12100
_diffrn_reflns_theta_full 27
_diffrn_reflns_theta_max 29.4
_diffrn_reflns_theta_min 2.4
_exptl_absorpt_coefficient_mu 0.863
_exptl_absorpt_correction_T_max 1.00000
_exptl_absorpt_correction_T_min 0.97507
_exptl_absorpt_correction_type multi-scan
_exptl_absorpt_process_details
;
  CrysAlisPro, Agilent Technologies,
  Version 1.171.35.11 (release 16-05-2011 CrysAlis171 .NET)
  (compiled May 16 2011,17:55:39)
   Empirical absorption correction using spherical harmonics,
 implemented in SCALE3 ABSPACK scaling algorithm.
;
_exptl_crystal_colour brown
_exptl_crystal_density_diffrn 1.461
_exptl_crystal_density_method 'not measured'
_exptl_crystal_description block
_exptl_crystal_F_000 972
_exptl_crystal_size_max 0.15
_exptl_crystal_size_mid 0.1
_exptl_crystal_size_min 0.1
_refine_diff_density_max 0.6
_refine_diff_density_min -0.469
_refine_diff_density_rms 0.078
_refine_ls_extinction_method none
_refine_ls_goodness_of_fit_ref 1.023
_refine_ls_hydrogen_treatment constr
_refine_ls_matrix_type full
_refine_ls_number_parameters 274
_refine_ls_number_reflns 4966
_refine_ls_number_restraints 1
_refine_ls_restrained_S_all 1.023
_refine_ls_R_factor_all 0.0783
_refine_ls_R_factor_gt 0.0471
_refine_ls_shift/su_max 0.002
_refine_ls_shift/su_mean 0
_refine_ls_structure_factor_coef Fsqd
_refine_ls_weighting_details 'calc w=1/[\s^2^(Fo^2^)+(0.0452P)^2^+1.5531P] where P=(Fo^2^+2Fc^2^)/3'
_refine_ls_weighting_scheme calc
_refine_ls_wR_factor_gt 0.101
_refine_ls_wR_factor_ref 0.1161
_reflns_number_gt 3495
_reflns_number_total 4966
_reflns_threshold_expression I>2\s(I)
_cod_data_source_file ic4024508_si_002.cif
_cod_data_source_block 9
_cod_original_sg_symbol_Hall '-p 2yn'
_cod_original_formula_sum 'C17.50 H33 Co N6 O4.50'
_cod_database_code 4337497

loop_
_symmetry_equiv_pos_as_xyz
'x, y, z'
'-x+1/2, y+1/2, -z+1/2'
'-x, -y, -z'
'x-1/2, -y-1/2, z-1/2'

loop_
_atom_site_label
_atom_site_type_symbol
_atom_site_fract_x
_atom_site_fract_y
_atom_site_fract_z
_atom_site_U_iso_or_equiv
_atom_site_adp_type
_atom_site_occupancy
_atom_site_symmetry_multiplicity
_atom_site_calc_flag
_atom_site_refinement_flags
_atom_site_disorder_assembly
_atom_site_disorder_group
Co1 Co 0.63967(2) 0.50168(5) 0.874892(18) 0.01417(11) Uani 1 1 d . . .
C1 C 0.3892(2) 0.6026(5) 0.67586(16) 0.0334(8) Uani 1 1 d . . .
H1A H 0.4052 0.6281 0.6272 0.05 Uiso 1 1 calc R . .
H1B H 0.357 0.6999 0.6895 0.05 Uiso 1 1 calc R . .
H1C H 0.3515 0.5007 0.668 0.05 Uiso 1 1 calc R . .
C2 C 0.47314(18) 0.5702(4) 0.74282(15) 0.0226(6) Uani 1 1 d . . .
C1A C 0.51577(19) 0.4022(4) 0.72713(15) 0.0246(6) Uani 1 1 d . . .
H1A1 H 0.4822 0.3043 0.7398 0.029 Uiso 1 1 calc R . .
H1A2 H 0.5136 0.395 0.6706 0.029 Uiso 1 1 calc R . .
N2A N 0.60733(14) 0.3934(3) 0.77517(12) 0.0182(5) Uani 1 1 d . . .
C3A C 0.67048(19) 0.3520(4) 0.74350(15) 0.0223(6) Uani 1 1 d . . .
O3A O 0.66216(14) 0.3002(3) 0.67412(11) 0.0321(5) Uani 1 1 d . . .
C4A C 0.76158(19) 0.3691(4) 0.80056(15) 0.0262(7) Uani 1 1 d . . .
H4A1 H 0.7808 0.2574 0.8259 0.031 Uiso 1 1 calc R . .
H4A2 H 0.8044 0.4045 0.7717 0.031 Uiso 1 1 calc R . .
N5A N 0.75981(14) 0.4984(3) 0.86190(12) 0.0182(5) Uani 1 1 d . . .
H5A H 0.7676 0.6038 0.8404 0.022 Uiso 1 1 calc R . .
C6A C 0.83423(18) 0.4808(4) 0.93520(15) 0.0244(6) Uani 1 1 d . . .
H6A1 H 0.8665 0.5907 0.9459 0.029 Uiso 1 1 calc R . .
H6A2 H 0.8759 0.3932 0.9264 0.029 Uiso 1 1 calc R . .
C1B C 0.44923(19) 0.5572(4) 0.82135(15) 0.0256(6) Uani 1 1 d . . .
H1B1 H 0.4374 0.6727 0.8389 0.031 Uiso 1 1 calc R . .
H1B2 H 0.3949 0.4879 0.8139 0.031 Uiso 1 1 calc R . .
N2B N 0.52142(14) 0.4787(3) 0.88100(12) 0.0192(5) Uani 1 1 d . . .
C3B C 0.50628(19) 0.3596(4) 0.92751(15) 0.0218(6) Uani 1 1 d . . .
O3B O 0.43075(13) 0.3137(3) 0.93327(11) 0.0309(5) Uani 1 1 d . . .
C4B C 0.58870(19) 0.2769(4) 0.97743(16) 0.0247(6) Uani 1 1 d . . .
H4B1 H 0.6076 0.334 1.0295 0.03 Uiso 1 1 calc R . .
H4B2 H 0.5769 0.1552 0.986 0.03 Uiso 1 1 calc R . .
N5B N 0.66011(15) 0.2900(3) 0.93744(12) 0.0206(5) Uani 1 1 d . . .
H5B H 0.6514 0.2003 0.9015 0.025 Uiso 1 1 calc R . .
C6B C 0.75006(19) 0.2662(4) 0.99234(16) 0.0248(6) Uani 1 1 d . . .
H6B1 H 0.7822 0.1798 0.9699 0.03 Uiso 1 1 calc R . .
H6B2 H 0.7443 0.2213 1.0432 0.03 Uiso 1 1 calc R . .
C1C C 0.53854(18) 0.7187(4) 0.74727(15) 0.0226(6) Uani 1 1 d . . .
H1C1 H 0.5651 0.7107 0.7027 0.027 Uiso 1 1 calc R . .
H1C2 H 0.5065 0.8289 0.7429 0.027 Uiso 1 1 calc R . .
N2C N 0.60821(14) 0.7130(3) 0.82162(12) 0.0177(5) Uani 1 1 d . . .
C3C C 0.63541(19) 0.8539(4) 0.86167(15) 0.0228(6) Uani 1 1 d . . .
O3C O 0.61774(16) 1.0044(3) 0.83815(12) 0.0343(5) Uani 1 1 d . . .
C4C C 0.69621(19) 0.8179(4) 0.94311(15) 0.0216(6) Uani 1 1 d . . .
H4C1 H 0.7587 0.8267 0.942 0.026 Uiso 1 1 calc R . .
H4C2 H 0.6861 0.9037 0.981 0.026 Uiso 1 1 calc R . .
N5C N 0.67914(14) 0.6440(3) 0.96923(12) 0.0175(5) Uani 1 1 d . . .
H5C H 0.6311 0.6538 0.99 0.021 Uiso 1 1 calc R . .
C6C C 0.75385(19) 0.5760(4) 1.03376(15) 0.0234(6) Uani 1 1 d . . .
H6C1 H 0.7304 0.5345 1.077 0.028 Uiso 1 1 calc R . .
H6C2 H 0.7956 0.6704 1.055 0.028 Uiso 1 1 calc R . .
C3 C 0.80459(19) 0.4306(4) 1.00796(15) 0.0226(6) Uani 1 1 d . . .
C4 C 0.8882(2) 0.3977(5) 1.07599(17) 0.0345(8) Uani 1 1 d . . .
H4A H 0.9196 0.2981 1.0635 0.052 Uiso 1 1 calc RD . .
H4B H 0.8715 0.3761 1.1247 0.052 Uiso 1 1 calc R . .
H4C H 0.9269 0.4981 1.0832 0.052 Uiso 1 1 calc R . .
O10 O 0.3415(2) 0.0217(4) 0.87357(17) 0.0690(9) Uani 1 1 d . . .
H10 H 0.3717 0.1045 0.8969 0.103 Uiso 1 1 calc R . .
C10 C 0.3346(3) 0.0306(6) 0.7941(2) 0.0604(12) Uani 1 1 d . . .
H10A H 0.3084 0.1404 0.7731 0.091 Uiso 1 1 calc R . .
H10B H 0.297 -0.0627 0.7665 0.091 Uiso 1 1 calc R . .
H10C H 0.3936 0.0204 0.786 0.091 Uiso 1 1 calc R . .
C20 C 0.5 0.5 0.5 0.088(3) Uani 1 2 d S A 1
H20A H 0.4627 0.4555 0.5317 0.132 Uiso 0.5 1 calc PR A 1
H20B H 0.4957 0.4245 0.4548 0.132 Uiso 0.5 1 calc PR A 1
H20C H 0.48 0.6149 0.4811 0.132 Uiso 0.5 1 calc PR A 1
O20 O 0.5898(4) 0.5075(13) 0.5473(5) 0.107(3) Uani 0.5 1 d P A 1
H20 H 0.6023 0.4176 0.5741 0.16 Uiso 0.5 1 calc PR A 1

loop_
_atom_site_aniso_label
_atom_site_aniso_U_11
_atom_site_aniso_U_22
_atom_site_aniso_U_33
_atom_site_aniso_U_23
_atom_site_aniso_U_13
_atom_site_aniso_U_12
Co1 0.01783(19) 0.01144(18) 0.01396(18) -0.00083(14) 0.00564(13) -0.00021(15)
C1 0.0269(17) 0.047(2) 0.0233(15) -0.0008(14) 0.0011(12) 0.0039(15)
C2 0.0202(14) 0.0273(16) 0.0194(13) -0.0011(12) 0.0041(11) 0.0031(12)
C1A 0.0268(16) 0.0265(17) 0.0202(13) -0.0045(12) 0.0064(12) -0.0047(13)
N2A 0.0234(12) 0.0148(12) 0.0161(10) -0.0023(9) 0.0051(9) -0.0002(9)
C3A 0.0291(15) 0.0193(16) 0.0197(13) -0.0011(11) 0.0087(12) 0.0064(12)
O3A 0.0364(12) 0.0398(14) 0.0214(10) -0.0108(9) 0.0104(9) 0.0081(10)
C4A 0.0283(16) 0.0298(18) 0.0221(14) -0.0051(12) 0.0097(12) 0.0069(13)
N5A 0.0202(11) 0.0172(12) 0.0184(10) 0.0012(9) 0.0071(9) 0.0007(10)
C6A 0.0197(14) 0.0285(18) 0.0237(14) -0.0005(12) 0.0040(11) 0.0020(12)
C1B 0.0221(15) 0.0314(17) 0.0238(14) -0.0015(12) 0.0070(12) 0.0017(13)
N2B 0.0196(12) 0.0209(13) 0.0183(11) -0.0033(9) 0.0073(9) -0.0009(10)
C3B 0.0290(16) 0.0220(16) 0.0175(13) -0.0077(11) 0.0117(12) -0.0064(12)
O3B 0.0322(12) 0.0358(13) 0.0310(11) -0.0069(9) 0.0192(9) -0.0113(10)
C4B 0.0352(17) 0.0189(15) 0.0233(14) 0.0004(12) 0.0138(12) -0.0040(13)
N5B 0.0280(13) 0.0151(12) 0.0198(11) 0.0011(9) 0.0086(10) -0.0004(10)
C6B 0.0314(17) 0.0206(16) 0.0215(14) 0.0056(12) 0.0059(12) 0.0072(13)
C1C 0.0242(15) 0.0215(16) 0.0212(14) 0.0032(11) 0.0048(11) 0.0059(12)
N2C 0.0226(12) 0.0146(12) 0.0161(10) 0.0007(9) 0.0059(9) 0.0014(9)
C3C 0.0316(16) 0.0164(15) 0.0230(14) -0.0010(11) 0.0120(12) 0.0017(12)
O3C 0.0578(15) 0.0144(11) 0.0276(11) 0.0018(9) 0.0066(10) 0.0023(11)
C4C 0.0295(16) 0.0139(14) 0.0217(13) -0.0031(11) 0.0074(12) -0.0040(12)
N5C 0.0201(12) 0.0167(12) 0.0159(10) -0.0014(9) 0.0057(9) -0.0017(9)
C6C 0.0266(15) 0.0248(16) 0.0166(13) -0.0026(12) 0.0022(11) 0.0009(13)
C3 0.0254(15) 0.0211(15) 0.0187(13) 0.0015(12) 0.0020(11) 0.0039(12)
C4 0.0328(18) 0.037(2) 0.0270(15) 0.0036(14) -0.0033(13) 0.0070(15)
O10 0.076(2) 0.070(2) 0.0595(18) 0.0010(15) 0.0166(16) -0.0276(17)
C10 0.069(3) 0.063(3) 0.053(2) -0.015(2) 0.023(2) -0.003(2)
C20 0.096(6) 0.119(7) 0.059(4) 0.000(4) 0.039(4) -0.039(5)
O20 0.049(4) 0.171(9) 0.102(5) 0.091(5) 0.025(4) 0.019(4)

loop_
_atom_type_symbol
_atom_type_description
_atom_type_scat_dispersion_real
_atom_type_scat_dispersion_imag
_atom_type_scat_source
C C 0.0033 0.0016 'International Tables Vol C Tables 4.2.6.8 and 6.1.1.4'
H H 0 0 'International Tables Vol C Tables 4.2.6.8 and 6.1.1.4'
Co Co 0.3494 0.9721 'International Tables Vol C Tables 4.2.6.8 and 6.1.1.4'
N N 0.0061 0.0033 'International Tables Vol C Tables 4.2.6.8 and 6.1.1.4'
O O 0.0106 0.006 'International Tables Vol C Tables 4.2.6.8 and 6.1.1.4'

loop_
_geom_angle_atom_site_label_1
_geom_angle_atom_site_label_2
_geom_angle_atom_site_label_3
_geom_angle
N2A Co1 N2C 87.94(9)
N2A Co1 N2B 89.76(9)
N2C Co1 N2B 89.20(10)
N2A Co1 N5C 170.84(9)
N2C Co1 N5C 84.41(9)
N2B Co1 N5C 95.16(9)
N2A Co1 N5A 84.52(9)
N2C Co1 N5A 94.61(9)
N2B Co1 N5A 173.00(10)
N5C Co1 N5A 91.06(9)
N2A Co1 N5B 95.99(10)
N2C Co1 N5B 172.27(9)
N2B Co1 N5B 84.17(9)
N5C Co1 N5B 92.20(9)
N5A Co1 N5B 92.40(9)
C2 C1 H1A 109.5
C2 C1 H1B 109.5
H1A C1 H1B 109.5
C2 C1 H1C 109.5
H1A C1 H1C 109.5
H1B C1 H1C 109.5
C1 C2 C1A 109.2(2)
C1 C2 C1B 109.4(2)
C1A C2 C1B 109.5(2)
C1 C2 C1C 109.6(2)
C1A C2 C1C 109.7(2)
C1B C2 C1C 109.4(2)
N2A C1A C2 110.2(2)
N2A C1A H1A1 109.6
C2 C1A H1A1 109.6
N2A C1A H1A2 109.6
C2 C1A H1A2 109.6
H1A1 C1A H1A2 108.1
C3A N2A C1A 120.6(2)
C3A N2A Co1 117.94(19)
C1A N2A Co1 119.19(17)
O3A C3A N2A 127.4(3)
O3A C3A C4A 119.9(2)
N2A C3A C4A 112.7(2)
N5A C4A C3A 109.8(2)
N5A C4A H4A1 109.7
C3A C4A H4A1 109.7
N5A C4A H4A2 109.7
C3A C4A H4A2 109.7
H4A1 C4A H4A2 108.2
C4A N5A C6A 113.5(2)
C4A N5A Co1 107.85(17)
C6A N5A Co1 116.66(15)
C4A N5A H5A 106
C6A N5A H5A 106
Co1 N5A H5A 106
N5A C6A C3 113.7(2)
N5A C6A H6A1 108.8
C3 C6A H6A1 108.8
N5A C6A H6A2 108.8
C3 C6A H6A2 108.8
H6A1 C6A H6A2 107.7
N2B C1B C2 110.1(2)
N2B C1B H1B1 109.6
C2 C1B H1B1 109.6
N2B C1B H1B2 109.6
C2 C1B H1B2 109.6
H1B1 C1B H1B2 108.2
C3B N2B C1B 121.0(2)
C3B N2B Co1 117.07(19)
C1B N2B Co1 119.92(17)
O3B C3B N2B 126.1(3)
O3B C3B C4B 120.4(2)
N2B C3B C4B 113.5(2)
N5B C4B C3B 109.6(2)
N5B C4B H4B1 109.7
C3B C4B H4B1 109.7
N5B C4B H4B2 109.7
C3B C4B H4B2 109.7
H4B1 C4B H4B2 108.2
C4B N5B C6B 112.9(2)
C4B N5B Co1 107.28(17)
C6B N5B Co1 116.63(17)
C4B N5B H5B 106.5
C6B N5B H5B 106.5
Co1 N5B H5B 106.5
N5B C6B C3 113.4(2)
N5B C6B H6B1 108.9
C3 C6B H6B1 108.9
N5B C6B H6B2 108.9
C3 C6B H6B2 108.9
H6B1 C6B H6B2 107.7
N2C C1C C2 110.3(2)
N2C C1C H1C1 109.6
C2 C1C H1C1 109.6
N2C C1C H1C2 109.6
C2 C1C H1C2 109.6
H1C1 C1C H1C2 108.1
C3C N2C C1C 120.6(2)
C3C N2C Co1 117.60(18)
C1C N2C Co1 119.97(18)
O3C C3C N2C 126.9(3)
O3C C3C C4C 120.8(3)
N2C C3C C4C 112.3(2)
N5C C4C C3C 110.1(2)
N5C C4C H4C1 109.6
C3C C4C H4C1 109.6
N5C C4C H4C2 109.6
C3C C4C H4C2 109.6
H4C1 C4C H4C2 108.2
C4C N5C C6C 113.1(2)
C4C N5C Co1 107.45(15)
C6C N5C Co1 116.37(17)
C4C N5C H5C 106.4
C6C N5C H5C 106.4
Co1 N5C H5C 106.4
N5C C6C C3 113.8(2)
N5C C6C H6C1 108.8
C3 C6C H6C1 108.8
N5C C6C H6C2 108.8
C3 C6C H6C2 108.8
H6C1 C6C H6C2 107.7
C6B C3 C6C 111.5(2)
C6B C3 C6A 110.5(2)
C6C C3 C6A 111.3(2)
C6B C3 C4 108.4(2)
C6C C3 C4 107.2(2)
C6A C3 C4 107.7(2)
C3 C4 H4A 109.5
C3 C4 H4B 109.5
H4A C4 H4B 109.5
C3 C4 H4C 109.5
H4A C4 H4C 109.5
H4B C4 H4C 109.5
C10 O10 H10 109.5
O10 C10 H10A 109.5
O10 C10 H10B 109.5
H10A C10 H10B 109.5
O10 C10 H10C 109.5
H10A C10 H10C 109.5
H10B C10 H10C 109.5

loop_
_geom_bond_atom_site_label_1
_geom_bond_atom_site_label_2
_geom_bond_distance
Co1 N2A 1.890(2)
Co1 N2C 1.898(2)
Co1 N2B 1.900(2)
Co1 N5C 1.954(2)
Co1 N5A 1.965(2)
Co1 N5B 1.967(2)
C1 C2 1.528(4)
C1 H1A 0.98
C1 H1B 0.98
C1 H1C 0.98
C2 C1A 1.535(4)
C2 C1B 1.536(4)
C2 C1C 1.539(4)
C1A N2A 1.455(3)
C1A H1A1 0.99
C1A H1A2 0.99
N2A C3A 1.308(3)
C3A O3A 1.261(3)
C3A C4A 1.510(4)
C4A N5A 1.487(3)
C4A H4A1 0.99
C4A H4A2 0.99
N5A C6A 1.490(3)
N5A H5A 0.93
C6A C3 1.533(4)
C6A H6A1 0.99
C6A H6A2 0.99
C1B N2B 1.452(4)
C1B H1B1 0.99
C1B H1B2 0.99
N2B C3B 1.306(3)
C3B O3B 1.272(3)
C3B C4B 1.497(4)
C4B N5B 1.486(3)
C4B H4B1 0.99
C4B H4B2 0.99
N5B C6B 1.487(4)
N5B H5B 0.93
C6B C3 1.528(4)
C6B H6B1 0.99
C6B H6B2 0.99
C1C N2C 1.457(3)
C1C H1C1 0.99
C1C H1C2 0.99
N2C C3C 1.315(4)
C3C O3C 1.254(3)
C3C C4C 1.515(4)
C4C N5C 1.485(3)
C4C H4C1 0.99
C4C H4C2 0.99
N5C C6C 1.488(3)
N5C H5C 0.93
C6C C3 1.530(4)
C6C H6C1 0.99
C6C H6C2 0.99
C3 C4 1.536(4)
C4 H4A 0.98
C4 H4B 0.98
C4 H4C 0.98
O10 C10 1.378(4)
O10 H10 0.84
C10 H10A 0.98
C10 H10B 0.98
C10 H10C 0.98
C20 O20 1.428(7)
C20 H20A 0.98
C20 H20B 0.98
C20 H20C 0.98
O20 H20 0.84

loop_
_geom_hbond_atom_site_label_D
_geom_hbond_atom_site_label_H
_geom_hbond_atom_site_label_A
_geom_hbond_distance_DH
_geom_hbond_distance_HA
_geom_hbond_distance_DA
_geom_hbond_angle_DHA
_geom_hbond_site_symmetry_A
N5A H5A O3A 0.93 1.95 2.814(3) 153.6 2_656
N5B H5B O3C 0.93 1.88 2.802(3) 169.2 1_545
N5C H5C O3B 0.93 1.89 2.775(3) 158.4 3_667
O10 H10 O3B 0.84 1.9 2.734(4) 170 .
O20 H20 O3A 0.84 1.98 2.741(7) 150.4 .
